data_4114246
loop_
_publ_author_name
'Dmitri V. Sevenard'
'Alexander A. Kolomeitsev'
'Berthold Hoge'
'Enno Lork'
'Gerd-Volker R\"oschenthaler'

_publ_contact_author
;
       Dmitri Sevenard
       Institut f\"ur Anorganische und Physikalische Chemie
       der Universit\"at
       Postfach 330 440
       28334 Bremen
       Bundesrepublik Deutschland
;
_publ_contact_author_email sevenard@chemie.uni-bremen.de
_publ_contact_author_fax '049 421 2184267'
_publ_contact_author_phone '049 421 2182493'
_publ_section_title
;
 Noncyclic [10-S-5] Sulfuranide Dioxide Salts with Three S-C Bonds: A New
 Class of Stable Hypervalent Compounds
;
_journal_name_full 'Journal of the American Chemical Society'
_journal_page_first 12366
_journal_page_last 12367
_journal_paper_doi 10.1021/ja030155h
_journal_volume 125
_journal_year 2003
_chemical_formula_sum 'C15 H24 F9 K O8 S'
_chemical_formula_weight 574.50
_chemical_name_systematic
;
  ?
;
_space_group_IT_number 4
_symmetry_cell_setting monoclinic
_symmetry_space_group_name_Hall 'P 2yb'
_symmetry_space_group_name_H-M 'P 1 21 1'
_atom_sites_solution_hydrogens geom
_atom_sites_solution_primary direct
_atom_sites_solution_secondary difmap
_audit_creation_method SHELXL-97
_cell_angle_alpha 90.00
_cell_angle_beta 118.474(7)
_cell_angle_gamma 90.00
_cell_formula_units_Z 2
_cell_length_a 9.1268(11)
_cell_length_b 15.632(3)
_cell_length_c 9.5243(9)
_cell_measurement_reflns_used 51
_cell_measurement_temperature 173(2)
_cell_measurement_theta_max 12.39
_cell_measurement_theta_min 4.44
_cell_volume 1194.5(3)
_computing_cell_refinement 'Bruker XSCANS'
_computing_data_collection 'Bruker XSCANS'
_computing_data_reduction 'Bruker SHELXTL'
_computing_molecular_graphics Diamond
_computing_publication_material 'Bruker SHELXTL'
_computing_structure_refinement 'SHELXL-97 (Sheldrick, 1997)'
_computing_structure_solution 'SHELXS-97 (Sheldrick, 1990)'
_diffrn_ambient_temperature 173(2)
_diffrn_measured_fraction_theta_full 0.812
_diffrn_measured_fraction_theta_max 0.812
_diffrn_measurement_device_type 'Bruker P4'
_diffrn_measurement_method '2\q/\w scans'
_diffrn_radiation_monochromator graphite
_diffrn_radiation_source 'normal-focus sealed tube'
_diffrn_radiation_type MoK\a
_diffrn_radiation_wavelength 0.71073
_diffrn_reflns_av_R_equivalents 0.0203
_diffrn_reflns_av_sigmaI/netI 0.0489
_diffrn_reflns_limit_h_max 11
_diffrn_reflns_limit_h_min 0
_diffrn_reflns_limit_k_max 12
_diffrn_reflns_limit_k_min -12
_diffrn_reflns_limit_l_max 10
_diffrn_reflns_limit_l_min -12
_diffrn_reflns_number 4435
_diffrn_reflns_theta_full 27.50
_diffrn_reflns_theta_max 27.50
_diffrn_reflns_theta_min 2.54
_diffrn_standards_decay_% 'random variation +/-2.0'
_diffrn_standards_interval_count 197
_diffrn_standards_number 3
_exptl_absorpt_coefficient_mu 0.417
_exptl_absorpt_correction_T_max 0.9594
_exptl_absorpt_correction_T_min 0.7878
_exptl_absorpt_correction_type none
_exptl_crystal_colour colourless
_exptl_crystal_density_diffrn 1.597
_exptl_crystal_density_meas ?
_exptl_crystal_description plates
_exptl_crystal_F_000 588
_exptl_crystal_size_max 0.60
_exptl_crystal_size_mid 0.30
_exptl_crystal_size_min 0.10
_refine_diff_density_max 0.448
_refine_diff_density_min -0.303
_refine_diff_density_rms 0.055
_refine_ls_abs_structure_details 'Flack H D (1983), Acta Cryst. A39, 876-881'
_refine_ls_abs_structure_Flack 0.04(7)
_refine_ls_extinction_method none
_refine_ls_goodness_of_fit_ref 1.042
_refine_ls_hydrogen_treatment mixed
_refine_ls_matrix_type full
_refine_ls_number_parameters 308
_refine_ls_number_reflns 4124
_refine_ls_number_restraints 1
_refine_ls_restrained_S_all 1.042
_refine_ls_R_factor_all 0.0623
_refine_ls_R_factor_gt 0.0499
_refine_ls_shift/su_max 0.000
_refine_ls_shift/su_mean 0.000
_refine_ls_structure_factor_coef Fsqd
_refine_ls_weighting_details 'calc w=1/[\s^2^(Fo^2^)+(0.0452P)^2^+1.4002P] where P=(Fo^2^+2Fc^2^)/3'
_refine_ls_weighting_scheme calc
_refine_ls_wR_factor_gt 0.1144
_refine_ls_wR_factor_ref 0.1215
_reflns_number_gt 3521
_reflns_number_total 4124
_reflns_threshold_expression >2sigma(I)
_cod_data_source_file ja030155h.cif
_cod_data_source_block cd607
_cod_depositor_comments
;
The following automatic conversions were performed:

'_exptl_crystal_density_meas' value 'not_measured' was changed to '?'
- the value is perceived as not measured.

Automatic conversion script
Id: cif_fix_values 3008 2015-01-20 13:52:24Z robertas 
;
_cod_database_code 4114246

loop_
_symmetry_equiv_pos_as_xyz
'x, y, z'
'-x, y+1/2, -z'

loop_
_atom_site_label
_atom_site_type_symbol
_atom_site_fract_x
_atom_site_fract_y
_atom_site_fract_z
_atom_site_U_iso_or_equiv
_atom_site_adp_type
_atom_site_occupancy
_atom_site_symmetry_multiplicity
_atom_site_calc_flag
_atom_site_refinement_flags
S1 S 0.52873(12) 0.19404(8) 0.79141(11) 0.0243(3) Uani 1 1 d .
O1 O 0.5763(5) 0.2616(3) 0.7155(4) 0.0463(10) Uani 1 1 d .
O2 O 0.5321(4) 0.1941(3) 0.9447(3) 0.0397(8) Uani 1 1 d .
C1 C 0.7507(7) 0.1494(4) 0.8890(7) 0.0490(15) Uani 1 1 d .
F1 F 0.8220(5) 0.1438(3) 0.7962(6) 0.0927(16) Uani 1 1 d .
F2 F 0.8465(4) 0.2014(4) 1.0094(5) 0.1008(16) Uani 1 1 d .
F3 F 0.7686(4) 0.0721(3) 0.9565(4) 0.0695(12) Uani 1 1 d .
C2 C 0.3039(6) 0.2368(5) 0.6938(7) 0.0544(18) Uani 1 1 d .
F4 F 0.2360(5) 0.2547(3) 0.5374(4) 0.0823(13) Uani 1 1 d .
F5 F 0.3073(5) 0.3123(3) 0.7602(5) 0.0802(13) Uani 1 1 d .
F6 F 0.1949(4) 0.1892(3) 0.7133(5) 0.0905(14) Uani 1 1 d .
C3 C 0.4512(8) 0.0899(5) 0.6747(6) 0.0544(17) Uani 1 1 d .
F7 F 0.3200(7) 0.1010(4) 0.5374(5) 0.124(2) Uani 1 1 d .
F8 F 0.4191(8) 0.0351(3) 0.7578(6) 0.1119(19) Uani 1 1 d .
F9 F 0.5606(7) 0.0560(4) 0.6420(6) 0.1116(18) Uani 1 1 d .
K1 K 0.45191(10) 0.40220(7) 0.52743(9) 0.0273(2) Uani 1 1 d .
O3 O 0.7427(4) 0.4665(2) 0.7850(4) 0.0422(10) Uani 1 1 d .
C4 C 0.7271(8) 0.5442(4) 0.8547(6) 0.0556(17) Uani 1 1 d .
H4A H 0.7212 0.5934 0.7868 0.058(3) Uiso 1 1 calc R
H4B H 0.8248 0.5521 0.9615 0.058(3) Uiso 1 1 calc R
C5 C 0.5720(8) 0.5390(5) 0.8688(7) 0.0611(18) Uani 1 1 d .
H5A H 0.5732 0.4865 0.9274 0.058(3) Uiso 1 1 calc R
H5B H 0.5644 0.5890 0.9288 0.058(3) Uiso 1 1 calc R
O4 O 0.4321(5) 0.5376(3) 0.7124(4) 0.0468(10) Uani 1 1 d .
C6 C 0.2776(8) 0.5406(5) 0.7134(8) 0.0567(18) Uani 1 1 d .
H6A H 0.2739 0.5916 0.7732 0.058(3) Uiso 1 1 calc R
H6B H 0.2652 0.4891 0.7673 0.058(3) Uiso 1 1 calc R
C7 C 0.1377(8) 0.5444(5) 0.5448(7) 0.0555(17) Uani 1 1 d .
H7A H 0.0301 0.5523 0.5448 0.058(3) Uiso 1 1 calc R
H7B H 0.1543 0.5932 0.4877 0.058(3) Uiso 1 1 calc R
O5 O 0.1365(4) 0.4665(3) 0.4679(4) 0.0462(10) Uani 1 1 d .
C8 C 0.0070(6) 0.4656(5) 0.3054(7) 0.0569(18) Uani 1 1 d .
H8A H 0.0205 0.5152 0.2478 0.058(3) Uiso 1 1 calc R
H8B H -0.1027 0.4706 0.3019 0.058(3) Uiso 1 1 calc R
C9 C 0.0135(6) 0.3849(4) 0.2256(6) 0.0489(16) Uani 1 1 d .
H9A H 0.0082 0.3349 0.2869 0.058(3) Uiso 1 1 calc R
H9B H -0.0822 0.3820 0.1165 0.058(3) Uiso 1 1 calc R
O6 O 0.1655(4) 0.3842(3) 0.2189(4) 0.0436(10) Uani 1 1 d .
C10 C 0.1824(7) 0.3090(4) 0.1418(6) 0.0514(16) Uani 1 1 d .
H10A H 0.0862 0.3039 0.0333 0.058(3) Uiso 1 1 calc R
H10B H 0.1853 0.2575 0.2036 0.058(3) Uiso 1 1 calc R
C11 C 0.3390(7) 0.3156(5) 0.1320(6) 0.0525(16) Uani 1 1 d .
H11A H 0.3456 0.2683 0.0660 0.058(3) Uiso 1 1 calc R
H11B H 0.3418 0.3704 0.0814 0.058(3) Uiso 1 1 calc R
O7 O 0.4757(4) 0.3110(3) 0.2889(4) 0.0417(9) Uani 1 1 d .
C12 C 0.6327(7) 0.3083(5) 0.2908(6) 0.0518(16) Uani 1 1 d .
H12A H 0.6481 0.3606 0.2405 0.058(3) Uiso 1 1 calc R
H12B H 0.6379 0.2580 0.2301 0.058(3) Uiso 1 1 calc R
C13 C 0.7647(7) 0.3026(4) 0.4589(6) 0.0480(15) Uani 1 1 d .
H13A H 0.7408 0.2547 0.5129 0.058(3) Uiso 1 1 calc R
H13B H 0.8738 0.2918 0.4634 0.058(3) Uiso 1 1 calc R
O8 O 0.7703(4) 0.3816(2) 0.5377(4) 0.0387(10) Uani 1 1 d .
C14 C 0.8977(5) 0.3815(4) 0.7004(6) 0.0505(17) Uani 1 1 d .
H14A H 1.0079 0.3742 0.7056 0.058(3) Uiso 1 1 calc R
H14B H 0.8800 0.3331 0.7577 0.058(3) Uiso 1 1 calc R
C15 C 0.8944(5) 0.4630(4) 0.7778(6) 0.0460(15) Uani 1 1 d .
H15A H 0.9904 0.4659 0.8868 0.058(3) Uiso 1 1 calc R
H15B H 0.9014 0.5120 0.7153 0.058(3) Uiso 1 1 calc R

loop_
_atom_site_aniso_label
_atom_site_aniso_U_11
_atom_site_aniso_U_22
_atom_site_aniso_U_33
_atom_site_aniso_U_23
_atom_site_aniso_U_13
_atom_site_aniso_U_12
S1 0.0280(5) 0.0211(8) 0.0239(4) 0.0010(5) 0.0124(4) 0.0000(5)
O1 0.052(2) 0.038(3) 0.058(2) 0.0231(18) 0.0330(17) 0.0079(17)
O2 0.0568(19) 0.038(3) 0.0294(14) -0.0020(16) 0.0247(13) 0.0014(19)
C1 0.039(3) 0.047(5) 0.060(3) 0.019(3) 0.022(2) 0.008(3)
F1 0.068(2) 0.119(4) 0.126(3) 0.055(3) 0.074(3) 0.045(2)
F2 0.0360(17) 0.096(4) 0.115(3) -0.018(3) -0.0087(19) -0.018(2)
F3 0.065(2) 0.066(3) 0.072(2) 0.036(2) 0.0287(18) 0.034(2)
C2 0.036(3) 0.076(6) 0.052(3) 0.017(3) 0.022(2) 0.011(3)
F4 0.054(2) 0.110(4) 0.059(2) 0.031(2) 0.0070(17) 0.030(2)
F5 0.086(3) 0.063(3) 0.105(3) 0.016(2) 0.056(2) 0.043(2)
F6 0.0371(17) 0.104(4) 0.131(3) 0.045(3) 0.040(2) 0.008(2)
C3 0.063(4) 0.054(5) 0.043(3) -0.020(3) 0.023(3) -0.009(3)
F7 0.137(4) 0.092(4) 0.059(2) -0.034(3) -0.020(3) -0.013(3)
F8 0.178(5) 0.048(4) 0.103(4) -0.012(3) 0.061(4) -0.055(3)
F9 0.133(4) 0.093(4) 0.117(4) -0.059(3) 0.066(3) 0.003(3)
K1 0.0273(4) 0.0264(7) 0.0272(4) 0.0003(4) 0.0123(3) 0.0010(4)
O3 0.0458(19) 0.034(3) 0.0415(19) -0.0071(17) 0.0163(15) -0.0116(16)
C4 0.069(4) 0.049(5) 0.032(2) -0.019(3) 0.011(2) -0.009(3)
C5 0.093(5) 0.052(5) 0.044(3) -0.011(3) 0.038(3) 0.004(4)
O4 0.063(2) 0.047(3) 0.0392(18) -0.0075(17) 0.0320(17) 0.0002(19)
C6 0.082(4) 0.043(5) 0.072(4) 0.000(3) 0.058(4) 0.013(3)
C7 0.061(3) 0.052(5) 0.070(4) 0.012(3) 0.045(3) 0.019(3)
O5 0.0388(18) 0.046(3) 0.054(2) 0.0115(19) 0.0227(16) 0.0122(17)
C8 0.024(2) 0.075(6) 0.063(3) 0.023(3) 0.014(2) 0.013(2)
C9 0.031(2) 0.050(5) 0.052(3) 0.012(3) 0.009(2) -0.001(2)
O6 0.0315(15) 0.049(3) 0.0409(17) 0.0024(18) 0.0096(13) -0.0051(16)
C10 0.053(3) 0.054(5) 0.030(2) -0.011(3) 0.006(2) -0.014(3)
C11 0.064(3) 0.059(5) 0.027(2) -0.010(2) 0.016(2) -0.002(3)
O7 0.0456(19) 0.049(3) 0.0310(16) -0.0068(16) 0.0187(14) -0.0003(17)
C12 0.055(3) 0.063(5) 0.051(3) -0.012(3) 0.036(3) 0.003(3)
C13 0.047(3) 0.044(5) 0.060(3) 0.002(3) 0.031(3) 0.016(3)
O8 0.0339(15) 0.043(3) 0.0384(16) 0.0033(16) 0.0168(13) 0.0063(15)
C14 0.021(2) 0.072(6) 0.044(3) 0.011(3) 0.0043(18) 0.005(2)
C15 0.029(2) 0.054(5) 0.040(3) 0.003(3) 0.0033(19) -0.010(2)

loop_
_atom_type_symbol
_atom_type_description
_atom_type_scat_dispersion_real
_atom_type_scat_dispersion_imag
_atom_type_scat_source
C C 0.0033 0.0016 'International Tables Vol C Tables 4.2.6.8 and 6.1.1.4'
H H 0.0000 0.0000 'International Tables Vol C Tables 4.2.6.8 and 6.1.1.4'
O O 0.0106 0.0060 'International Tables Vol C Tables 4.2.6.8 and 6.1.1.4'
F F 0.0171 0.0103 'International Tables Vol C Tables 4.2.6.8 and 6.1.1.4'
S S 0.1246 0.1234 'International Tables Vol C Tables 4.2.6.8 and 6.1.1.4'
K K 0.2009 0.2494 'International Tables Vol C Tables 4.2.6.8 and 6.1.1.4'

loop_
_geom_angle_atom_site_label_1
_geom_angle_atom_site_label_2
_geom_angle_atom_site_label_3
_geom_angle
O2 S1 O1 129.2(2)
O2 S1 C3 114.4(3)
O1 S1 C3 116.4(3)
O2 S1 C1 90.1(2)
O1 S1 C1 90.5(2)
C3 S1 C1 89.1(3)
O2 S1 C2 89.5(2)
O1 S1 C2 90.6(2)
C3 S1 C2 90.1(3)
C1 S1 C2 178.9(3)
F1 C1 F2 106.5(5)
F1 C1 F3 105.9(5)
F2 C1 F3 104.9(5)
F1 C1 S1 116.2(4)
F2 C1 S1 107.6(4)
F3 C1 S1 114.9(4)
F6 C2 F5 106.3(5)
F6 C2 F4 107.0(5)
F5 C2 F4 103.6(5)
F6 C2 S1 115.9(5)
F5 C2 S1 107.5(4)
F4 C2 S1 115.5(4)
F8 C3 F9 107.7(7)
F8 C3 F7 109.7(6)
F9 C3 F7 105.1(5)
F8 C3 S1 109.7(4)
F9 C3 S1 112.0(5)
F7 C3 S1 112.4(5)
C15 O3 C4 111.8(4)
O3 C4 C5 107.9(5)
O4 C5 C4 108.8(4)
C6 O4 C5 113.0(4)
O4 C6 C7 109.7(4)
O5 C7 C6 108.1(5)
C7 O5 C8 111.5(4)
O5 C8 C9 110.3(4)
O6 C9 C8 107.8(5)
C9 O6 C10 112.0(4)
O6 C10 C11 108.6(5)
O7 C11 C10 108.7(4)
C11 O7 C12 112.9(4)
O7 C12 C13 108.1(4)
O8 C13 C12 108.8(5)
C14 O8 C13 112.0(4)
O8 C14 C15 109.9(4)
O3 C15 C14 108.0(4)

loop_
_geom_bond_atom_site_label_1
_geom_bond_atom_site_label_2
_geom_bond_distance
S1 O2 1.446(3)
S1 O1 1.457(4)
S1 C3 1.908(6)
S1 C1 1.913(5)
S1 C2 1.924(6)
C1 F1 1.327(7)
C1 F2 1.336(8)
C1 F3 1.341(7)
C2 F6 1.324(7)
C2 F5 1.333(8)
C2 F4 1.342(6)
C3 F8 1.290(8)
C3 F9 1.292(7)
C3 F7 1.296(7)
O3 C15 1.419(6)
O3 C4 1.424(7)
C4 C5 1.486(9)
C5 O4 1.427(7)
O4 C6 1.415(7)
C6 C7 1.502(9)
C7 O5 1.419(8)
O5 C8 1.431(6)
C8 C9 1.489(9)
C9 O6 1.419(6)
O6 C10 1.433(7)
C10 C11 1.480(8)
C11 O7 1.421(6)
O7 C12 1.425(6)
C12 C13 1.478(8)
C13 O8 1.433(7)
O8 C14 1.427(5)
C14 C15 1.479(8)

loop_
_geom_torsion_atom_site_label_1
_geom_torsion_atom_site_label_2
_geom_torsion_atom_site_label_3
_geom_torsion_atom_site_label_4
_geom_torsion
O2 S1 C1 F1 -173.4(5)
O1 S1 C1 F1 -44.2(5)
C3 S1 C1 F1 72.2(5)
C2 S1 C1 F1 115(14)
O2 S1 C1 F2 -54.2(4)
O1 S1 C1 F2 75.0(4)
C3 S1 C1 F2 -168.6(4)
C2 S1 C1 F2 -126(14)
O2 S1 C1 F3 62.2(5)
O1 S1 C1 F3 -168.6(5)
C3 S1 C1 F3 -52.2(5)
C2 S1 C1 F3 -10(15)
O2 S1 C2 F6 -57.6(5)
O1 S1 C2 F6 173.2(5)
C3 S1 C2 F6 56.8(5)
C1 S1 C2 F6 14(15)
O2 S1 C2 F5 61.0(4)
O1 S1 C2 F5 -68.2(4)
C3 S1 C2 F5 175.4(4)
C1 S1 C2 F5 133(14)
O2 S1 C2 F4 176.1(6)
O1 S1 C2 F4 46.9(6)
C3 S1 C2 F4 -69.5(6)
C1 S1 C2 F4 -112(14)
O2 S1 C3 F8 -2.0(6)
O1 S1 C3 F8 177.8(5)
C1 S1 C3 F8 87.7(5)
C2 S1 C3 F8 -91.5(5)
O2 S1 C3 F9 -121.6(5)
O1 S1 C3 F9 58.2(6)
C1 S1 C3 F9 -31.9(5)
C2 S1 C3 F9 148.9(5)
O2 S1 C3 F7 120.4(5)
O1 S1 C3 F7 -59.8(6)
C1 S1 C3 F7 -149.9(5)
C2 S1 C3 F7 30.9(5)
C15 O3 C4 C5 -175.6(4)
O3 C4 C5 O4 -66.4(7)
C4 C5 O4 C6 -174.6(6)
C5 O4 C6 C7 176.5(6)
O4 C6 C7 O5 65.3(7)
C6 C7 O5 C8 -179.4(4)
C7 O5 C8 C9 177.5(5)
O5 C8 C9 O6 -65.0(5)
C8 C9 O6 C10 -179.2(4)
C9 O6 C10 C11 176.9(4)
O6 C10 C11 O7 67.4(6)
C10 C11 O7 C12 174.2(5)
C11 O7 C12 C13 -179.3(5)
O7 C12 C13 O8 -68.1(6)
C12 C13 O8 C14 -178.8(4)
C13 O8 C14 C15 -178.0(4)
C4 O3 C15 C14 -178.6(4)
O8 C14 C15 O3 66.2(5)
